data_1537168
loop_
_publ_author_name
'Zubkova, N.V.'
'Tillmanns, E.'
'Pushcharovsky, D.Yu.'
'Pekov, I.V.'
'Turchkova, A.G.'
'Giester, G.'
'Chukanov, N.V.'

_publ_section_title
;
 Crystal structures of K- and Cs-exchanged forms of Zorite
;
_journal_name_full Kristallografiya
_journal_page_first 411
_journal_page_last 417
_journal_volume 50
_journal_year 2005
_chemical_formula_sum 'H26.44 K4.75 Na1.82 Nb0.8 O49.82 Si12 Ti4.16'
_chemical_name_systematic
;
K4.75 Na1.82 (Ti (Ti0.79 Nb0.20)4 Si12 O34 (O H)5.2) (H2 O)10.62
;
_space_group_IT_number 65
_symmetry_space_group_name_Hall '-C 2 2'
_symmetry_space_group_name_H-M 'C m m m'
_cell_angle_alpha 90
_cell_angle_beta 90
_cell_angle_gamma 90
_cell_formula_units_Z 1
_cell_length_a 23.262
_cell_length_b 7.247
_cell_length_c 6.966
_cell_volume 1174.326
_citation_journal_id_ASTM KRISAJ
_cod_data_source_file Zubkova_KRISAJ_2005_1908.cif
_cod_data_source_block H26.44K4.75Na1.82Nb0.8O49.82Si12Ti4.16
_cod_database_code 1537168

loop_
_symmetry_equiv_pos_as_xyz
x,y,z
-x,-y,z
x,-y,-z
-x,y,-z
-x,-y,-z
x,y,-z
-x,y,z
x,-y,z
x+1/2,y+1/2,z
-x+1/2,-y+1/2,z
x+1/2,-y+1/2,-z
-x+1/2,y+1/2,-z
-x+1/2,-y+1/2,-z
x+1/2,y+1/2,-z
-x+1/2,y+1/2,z
x+1/2,-y+1/2,z

loop_
_atom_site_label
_atom_site_type_symbol
_atom_site_fract_x
_atom_site_fract_y
_atom_site_fract_z
_atom_site_occupancy
_atom_site_U_iso_or_equiv
O13 O-2 0.39355 0.05662 0.12988 0.0857 0.0
O9 O-2 0.05866 0.2979 0.5 0.1879 0.0
Ti1 Ti+4 0.25 0.25 0 0.7897 0.0
O10 O-2 0 0.17315 0.5 0.472 0.0
O2 O-2 0.096015 0 0.18846 1 0.0
O5 O-2 0 0 0 1 0.0
O14 O-2 0 0.03874 0.5 0.1493 0.0
O3 O-2 0.194239 0.183702 0.201387 1 0.0
Si2 Si+4 0.064132 0.093496 0 0.5 0.0
Na1 Na+1 0.25 0.25 0.5 0.4561 0.0
Si1 Si+4 0.161801 0 0.269752 1 0.0
O6 O-2 0.059797 0.31203 0 0.5 0.0
Nb1 Nb+3 0.25 0.25 0 0.2 0.0
O8 O-2 0.290746 0.05399 0.5 0.4478 0.0
O4 O-2 0.219958 0.5 0 1 0.0
O1 O-2 0.154374 0 0.5 1 0.0
Ti2 Ti+4 0 0.5 0.03835 0.25 0.0
O7 O-2 0 0.5 0.30011 0.3001 0.0
O11 O-2 0.0137 0.11907 0.5 0.0797 0.0
O12 O-2 0 0.6983 0.3372 0.1297 0.0
K1 K+1 0.37296 0 0.253819 0.5934 0.0
